data_7129511
loop_
_publ_author_name
'Dey, Arnab'
'Singh, Anurag'
'Volla, Chandra M. R.'

_publ_section_title
;
 Cobalt-catalyzed highly diastereoselective [3 + 2] carboannulation
 reactions: facile access to substituted indane derivatives
;
_journal_name_full 'Chemical Communications'
_journal_paper_doi 10.1039/D1CC05245D
_journal_year 2022
_chemical_formula_moiety 'C24 H21 N3 O'
_chemical_formula_sum 'C24 H21 N3 O'
_chemical_formula_weight 367.44
_space_group_crystal_system triclinic
_space_group_IT_number 2
_space_group_name_Hall '-P 1'
_space_group_name_H-M_alt 'P -1'
_atom_sites_solution_hydrogens geom
_atom_sites_solution_primary dual
_audit_creation_date 2019-02-05
_audit_creation_method
;
Olex2 1.2-ac3
(compiled 2017.08.10 svn.r3458 for OlexSys, GUI svn.r5381)
;
_audit_update_record
;
2020-01-31 deposited with the CCDC.	2021-12-20 downloaded from the CCDC.
;
_cell_angle_alpha 100.465(5)
_cell_angle_beta 110.413(5)
_cell_angle_gamma 103.140(5)
_cell_formula_units_Z 2
_cell_length_a 9.3029(5)
_cell_length_b 9.8555(6)
_cell_length_c 11.3680(6)
_cell_measurement_reflns_used 4238
_cell_measurement_temperature 150
_cell_measurement_theta_max 30.7760
_cell_measurement_theta_min 2.4460
_cell_volume 911.54(10)
_computing_cell_refinement 'CrysAlisPro 1.171.39.46 (Rigaku OD, 2018)'
_computing_data_collection 'CrysAlisPro 1.171.39.46 (Rigaku OD, 2018)'
_computing_data_reduction 'CrysAlisPro 1.171.39.46 (Rigaku OD, 2018)'
_computing_molecular_graphics 'Olex2 (Dolomanov et al., 2009)'
_computing_publication_material 'Olex2 (Dolomanov et al., 2009)'
_computing_structure_refinement 'ShelXL (Sheldrick, 2015)'
_computing_structure_solution 'ShelXT (Sheldrick, 2015)'
_diffrn_ambient_temperature 150
_diffrn_detector 'CCD plate'
_diffrn_measured_fraction_theta_full 0.998
_diffrn_measured_fraction_theta_max 0.998
_diffrn_measurement_details
;
List of Runs (angles in degrees, time in seconds):

  # Type    Start    End  Width  t~exp~   \w     \q     \k     \f   Frames
#--------------------------------------------------------------------------
  1  \w   -110.00  19.00   0.50    8.00    --  -20.00 -72.00 -36.00  258
  2  \w   -110.00  16.00   0.50    8.00    --  -20.00   0.00 -36.00  252
  3  \w    -78.00  19.00   0.50    8.00    --  -20.00 -72.00 108.00  194
  4  \w    -35.00   2.00   0.50    8.00    --  -20.00 -72.00-180.00   74
;
_diffrn_measurement_device 'abstract diffractometer'
_diffrn_measurement_device_type 'dtrek-CrysAlisPro-abstract goniometer imported rigaku-d*trek images'
_diffrn_measurement_method '\w scans'
_diffrn_orient_matrix_type 'CrysAlisPro convention (1999,Acta A55,543-557)'
_diffrn_orient_matrix_UB_11 -0.0055672000
_diffrn_orient_matrix_UB_12 0.0247648000
_diffrn_orient_matrix_UB_13 0.0603340000
_diffrn_orient_matrix_UB_21 0.0854301000
_diffrn_orient_matrix_UB_22 0.0230066000
_diffrn_orient_matrix_UB_23 0.0327610000
_diffrn_orient_matrix_UB_31 0.0036654000
_diffrn_orient_matrix_UB_32 0.0692818000
_diffrn_orient_matrix_UB_33 -0.0103464000
_diffrn_radiation_monochromator graphite
_diffrn_radiation_probe x-ray
_diffrn_radiation_type MoK\a
_diffrn_radiation_wavelength 0.71073
_diffrn_reflns_av_R_equivalents 0.0415
_diffrn_reflns_av_unetI/netI 0.0525
_diffrn_reflns_Laue_measured_fraction_full 0.998
_diffrn_reflns_Laue_measured_fraction_max 0.998
_diffrn_reflns_limit_h_max 11
_diffrn_reflns_limit_h_min -11
_diffrn_reflns_limit_k_max 8
_diffrn_reflns_limit_k_min -11
_diffrn_reflns_limit_l_max 13
_diffrn_reflns_limit_l_min -13
_diffrn_reflns_number 6804
_diffrn_reflns_point_group_measured_fraction_full 0.998
_diffrn_reflns_point_group_measured_fraction_max 0.998
_diffrn_reflns_theta_full 25.000
_diffrn_reflns_theta_max 25.000
_diffrn_reflns_theta_min 1.995
_diffrn_source 'fine-focus sealed X-ray tube'
_diffrn_source_type 'Enhance (Mo) X-ray Source'
_exptl_absorpt_coefficient_mu 0.083
_exptl_absorpt_correction_T_max 1.00000
_exptl_absorpt_correction_T_min 0.86802
_exptl_absorpt_correction_type multi-scan
_exptl_absorpt_process_details
;
CrysAlisPro 1.171.39.46 (Rigaku Oxford Diffraction, 2018)
Empirical absorption correction using spherical harmonics,
 implemented in SCALE3 ABSPACK scaling algorithm.
;
_exptl_crystal_colour colourless
_exptl_crystal_colour_primary colourless
_exptl_crystal_density_diffrn 1.339
_exptl_crystal_description block
_exptl_crystal_F_000 388
_exptl_crystal_size_max 0.21
_exptl_crystal_size_mid 0.15
_exptl_crystal_size_min 0.08
_refine_diff_density_max 0.507
_refine_diff_density_min -0.534
_refine_diff_density_rms 0.170
_refine_ls_extinction_method none
_refine_ls_goodness_of_fit_ref 1.145
_refine_ls_hydrogen_treatment constr
_refine_ls_matrix_type full
_refine_ls_number_parameters 255
_refine_ls_number_reflns 3206
_refine_ls_number_restraints 0
_refine_ls_restrained_S_all 1.145
_refine_ls_R_factor_all 0.0729
_refine_ls_R_factor_gt 0.0492
_refine_ls_shift/su_max 0.001
_refine_ls_shift/su_mean 0.000
_refine_ls_structure_factor_coef Fsqd
_refine_ls_weighting_details 'w=1/[\s^2^(Fo^2^)+(0.0965P)^2^+0.1235P] where P=(Fo^2^+2Fc^2^)/3'
_refine_ls_weighting_scheme calc
_refine_ls_wR_factor_gt 0.1375
_refine_ls_wR_factor_ref 0.1814
_reflns_Friedel_coverage 0.000
_reflns_number_gt 2525
_reflns_number_total 3206
_reflns_threshold_expression 'I > 2\s(I)'
_cod_data_source_file d1cc05245d2.cif
_cod_data_source_block cmrv-ad-662_mo
_cod_database_code 7129511
_shelx_shelxl_version_number 2014/7
_shelx_space_group_comment
;
The symmetry employed for this shelxl refinement is uniquely defined
by the following loop, which should always be used as a source of
symmetry information in preference to the above space-group names.
They are only intended as comments.
;
_shelx_estimated_absorpt_t_max 0.993
_shelx_estimated_absorpt_t_min 0.983
_reflns_odcompleteness_completeness 88.04
_reflns_odcompleteness_iscentric 1
_reflns_odcompleteness_theta 31.05
_olex2_refinement_description
;
1. Fixed Uiso
 At 1.2 times of:
  All C(H) groups
 At 1.5 times of:
  All C(H,H,H) groups
2.a Ternary CH refined with riding coordinates:
 C15(H15), C24(H24), C16(H16), C17(H17)
2.b Aromatic/amide H refined with riding coordinates:
 C13(H13), C12(H12), C4(H4), C1(H1), C22(H22), C11(H11), C21(H21), C3(H3),
 C19(H19), C20(H20), C2(H2)
2.c Idealised Me refined as rotating group:
 C7(H7A,H7B,H7C), C10(H10A,H10B,H10C)
;
_olex2_submission_special_instructions 'No special instructions were received'
_oxdiff_exptl_absorpt_empirical_details
;
Empirical correction (ABSPACK) includes:
- Absorption correction using spherical harmonics
- Frame scaling
- Detector area scaling
;
_oxdiff_exptl_absorpt_empirical_full_max 2.630
_oxdiff_exptl_absorpt_empirical_full_min 0.817

loop_
_space_group_symop_operation_xyz
'x, y, z'
'-x, -y, -z'

loop_
_atom_site_label
_atom_site_type_symbol
_atom_site_fract_x
_atom_site_fract_y
_atom_site_fract_z
_atom_site_U_iso_or_equiv
_atom_site_adp_type
_atom_site_occupancy
_atom_site_site_symmetry_order
_atom_site_calc_flag
_atom_site_refinement_flags_posn
_atom_site_refinement_flags_adp
_atom_site_refinement_flags_occupancy
_atom_site_disorder_assembly
_atom_site_disorder_group
O1 O 0.09190(19) 0.61164(17) 0.35402(15) 0.0292(4) Uani 1 1 d . . . . .
N3 N 0.4978(2) 0.67831(19) 0.73673(17) 0.0234(5) Uani 1 1 d . . . . .
N2 N 0.5170(2) 0.76773(19) 0.83739(17) 0.0241(5) Uani 1 1 d . . . . .
N1 N 0.7895(3) 0.7503(2) 0.92748(19) 0.0318(5) Uani 1 1 d . . . . .
C13 C 0.2091(3) 0.2529(2) 0.4098(2) 0.0257(5) Uani 1 1 d . . . . .
H13 H 0.1949 0.2145 0.3222 0.031 Uiso 1 1 calc R . . . .
C15 C 0.3059(3) 0.5158(2) 0.4048(2) 0.0209(5) Uani 1 1 d . . . . .
H15 H 0.3983 0.5072 0.3815 0.025 Uiso 1 1 calc R . . . .
C14 C 0.2589(3) 0.4012(2) 0.4662(2) 0.0207(5) Uani 1 1 d . . . . .
C6 C 0.3298(3) 0.6253(2) 0.6321(2) 0.0220(5) Uani 1 1 d . . . . .
C12 C 0.1803(3) 0.1613(2) 0.4840(2) 0.0295(6) Uani 1 1 d . . . . .
H12 H 0.1432 0.0590 0.4462 0.035 Uiso 1 1 calc R . . . .
C4 C 0.7127(3) 0.9351(2) 1.0374(2) 0.0239(5) Uani 1 1 d . . . . .
H4 H 0.6319 0.9784 1.0397 0.029 Uiso 1 1 calc R . . . .
C9 C 0.2563(3) 0.3682(2) 0.6720(2) 0.0251(5) Uani 1 1 d . . . . .
C5 C 0.6811(3) 0.8183(2) 0.9364(2) 0.0218(5) Uani 1 1 d . . . . .
C8 C 0.2789(3) 0.4592(2) 0.5944(2) 0.0210(5) Uani 1 1 d . . . . .
C7 C 0.2098(3) 0.6869(2) 0.6691(2) 0.0280(6) Uani 1 1 d . . . . .
H7A H 0.1991 0.6563 0.7438 0.042 Uiso 1 1 calc GR . . . .
H7B H 0.1044 0.6505 0.5944 0.042 Uiso 1 1 calc GR . . . .
H7C H 0.2491 0.7933 0.6928 0.042 Uiso 1 1 calc GR . . . .
C24 C 0.1660(3) 0.5294(2) 0.2880(2) 0.0257(5) Uani 1 1 d . . . . .
H24 H 0.0911 0.4353 0.2216 0.031 Uiso 1 1 calc R . . . .
C1 C 0.9381(3) 0.8039(3) 1.0265(2) 0.0310(6) Uani 1 1 d . . . . .
H1 H 1.0169 0.7582 1.0240 0.037 Uiso 1 1 calc R . . . .
C23 C 0.2447(3) 0.6400(2) 0.2344(2) 0.0253(5) Uani 1 1 d . . . . .
C16 C 0.3528(3) 0.6634(2) 0.5099(2) 0.0221(5) Uani 1 1 d . . . . .
H16 H 0.4674 0.7220 0.5351 0.026 Uiso 1 1 calc R . . . .
C22 C 0.2844(3) 0.6312(3) 0.1277(2) 0.0307(6) Uani 1 1 d . . . . .
H22 H 0.2542 0.5406 0.0647 0.037 Uiso 1 1 calc R . . . .
C11 C 0.2055(3) 0.2185(2) 0.6131(2) 0.0297(6) Uani 1 1 d . . . . .
H11 H 0.1875 0.1539 0.6629 0.036 Uiso 1 1 calc R . . . .
C21 C 0.3701(3) 0.7592(3) 0.1155(2) 0.0345(6) Uani 1 1 d . . . . .
H21 H 0.3958 0.7564 0.0414 0.041 Uiso 1 1 calc R . . . .
C10 C 0.2853(3) 0.4222(3) 0.8136(2) 0.0315(6) Uani 1 1 d . . . . .
H10A H 0.3841 0.5059 0.8584 0.047 Uiso 1 1 calc GR . . . .
H10B H 0.2974 0.3445 0.8555 0.047 Uiso 1 1 calc GR . . . .
H10C H 0.1934 0.4515 0.8190 0.047 Uiso 1 1 calc GR . . . .
C18 C 0.2919(3) 0.7729(2) 0.3283(2) 0.0269(6) Uani 1 1 d . . . . .
C3 C 0.8654(3) 0.9877(3) 1.1356(2) 0.0334(6) Uani 1 1 d . . . . .
H3 H 0.8922 1.0697 1.2070 0.040 Uiso 1 1 calc R . . . .
C19 C 0.3805(3) 0.8988(3) 0.3172(2) 0.0326(6) Uani 1 1 d . . . . .
H19 H 0.4147 0.9890 0.3820 0.039 Uiso 1 1 calc R . . . .
C17 C 0.2353(3) 0.7354(2) 0.4315(2) 0.0263(5) Uani 1 1 d . . . . .
H17 H 0.2185 0.8171 0.4859 0.032 Uiso 1 1 calc R . . . .
C20 C 0.4185(3) 0.8905(3) 0.2090(2) 0.0353(6) Uani 1 1 d . . . . .
H20 H 0.4786 0.9762 0.1991 0.042 Uiso 1 1 calc R . . . .
C2 C 0.9794(3) 0.9225(3) 1.1311(2) 0.0318(6) Uani 1 1 d . . . . .
H2 H 1.0853 0.9585 1.1989 0.038 Uiso 1 1 calc R . . . .

loop_
_atom_site_aniso_label
_atom_site_aniso_U_11
_atom_site_aniso_U_22
_atom_site_aniso_U_33
_atom_site_aniso_U_23
_atom_site_aniso_U_13
_atom_site_aniso_U_12
O1 0.0221(9) 0.0378(9) 0.0298(9) 0.0120(7) 0.0112(7) 0.0108(8)
N3 0.0234(11) 0.0218(9) 0.0217(10) 0.0041(8) 0.0087(8) 0.0036(8)
N2 0.0258(11) 0.0218(9) 0.0223(10) 0.0039(8) 0.0100(8) 0.0046(8)
N1 0.0292(12) 0.0333(11) 0.0297(11) 0.0081(9) 0.0086(9) 0.0103(10)
C13 0.0255(13) 0.0250(11) 0.0210(11) 0.0041(9) 0.0075(10) 0.0032(10)
C15 0.0171(12) 0.0219(11) 0.0213(11) 0.0037(9) 0.0073(9) 0.0045(9)
C14 0.0155(12) 0.0234(11) 0.0215(11) 0.0064(9) 0.0059(9) 0.0052(9)
C6 0.0183(12) 0.0234(11) 0.0206(11) 0.0030(9) 0.0070(9) 0.0036(10)
C12 0.0298(14) 0.0242(12) 0.0327(13) 0.0089(10) 0.0122(11) 0.0057(11)
C4 0.0294(13) 0.0217(11) 0.0211(11) 0.0043(9) 0.0121(10) 0.0079(10)
C9 0.0174(12) 0.0329(12) 0.0250(12) 0.0109(10) 0.0084(10) 0.0062(10)
C5 0.0224(12) 0.0210(11) 0.0211(11) 0.0079(9) 0.0086(10) 0.0045(10)
C8 0.0132(11) 0.0236(11) 0.0227(11) 0.0056(9) 0.0049(9) 0.0040(9)
C7 0.0261(13) 0.0312(12) 0.0281(12) 0.0056(10) 0.0134(11) 0.0104(11)
C24 0.0231(13) 0.0277(12) 0.0238(12) 0.0061(10) 0.0089(10) 0.0056(10)
C1 0.0261(14) 0.0337(13) 0.0338(13) 0.0123(11) 0.0101(11) 0.0116(11)
C23 0.0200(12) 0.0279(12) 0.0276(12) 0.0116(10) 0.0065(10) 0.0090(10)
C16 0.0198(12) 0.0217(11) 0.0240(12) 0.0063(9) 0.0098(10) 0.0041(10)
C22 0.0386(15) 0.0307(13) 0.0271(13) 0.0110(10) 0.0153(11) 0.0139(12)
C11 0.0311(14) 0.0282(12) 0.0309(13) 0.0141(10) 0.0125(11) 0.0071(11)
C21 0.0407(16) 0.0383(14) 0.0357(14) 0.0203(12) 0.0218(12) 0.0154(13)
C10 0.0316(15) 0.0355(13) 0.0255(12) 0.0114(10) 0.0111(11) 0.0059(11)
C18 0.0273(14) 0.0294(12) 0.0280(13) 0.0134(10) 0.0096(11) 0.0146(11)
C3 0.0411(16) 0.0263(12) 0.0260(13) 0.0021(10) 0.0122(12) 0.0047(11)
C19 0.0374(15) 0.0231(12) 0.0353(14) 0.0122(10) 0.0105(12) 0.0096(11)
C17 0.0287(14) 0.0247(11) 0.0290(12) 0.0087(10) 0.0126(11) 0.0124(10)
C20 0.0374(16) 0.0322(13) 0.0391(14) 0.0200(11) 0.0142(12) 0.0105(12)
C2 0.0270(14) 0.0312(13) 0.0273(13) 0.0072(10) 0.0048(11) 0.0020(11)

loop_
_atom_type_symbol
_atom_type_description
_atom_type_scat_dispersion_real
_atom_type_scat_dispersion_imag
_atom_type_scat_source
C C 0.0033 0.0016 'International Tables Vol C Tables 4.2.6.8 and 6.1.1.4'
H H 0.0000 0.0000 'International Tables Vol C Tables 4.2.6.8 and 6.1.1.4'
N N 0.0061 0.0033 'International Tables Vol C Tables 4.2.6.8 and 6.1.1.4'
O O 0.0106 0.0060 'International Tables Vol C Tables 4.2.6.8 and 6.1.1.4'

loop_
_geom_angle_atom_site_label_1
_geom_angle_atom_site_label_2
_geom_angle_atom_site_label_3
_geom_angle
_geom_angle_site_symmetry_1
_geom_angle_site_symmetry_3
_geom_angle_publ_flag
C24 O1 C17 96.64(16) . . ?
N2 N3 C6 114.46(18) . . ?
N3 N2 C5 113.29(18) . . ?
C1 N1 C5 116.5(2) . . ?
C14 C13 H13 120.7 . . ?
C14 C13 C12 118.5(2) . . ?
C12 C13 H13 120.7 . . ?
C14 C15 H15 111.4 . . ?
C14 C15 C24 115.66(18) . . ?
C14 C15 C16 105.00(16) . . ?
C24 C15 H15 111.4 . . ?
C24 C15 C16 101.32(17) . . ?
C16 C15 H15 111.4 . . ?
C13 C14 C15 125.98(19) . . ?
C13 C14 C8 121.42(19) . . ?
C8 C14 C15 112.51(18) . . ?
N3 C6 C8 106.31(17) . . ?
N3 C6 C7 114.53(17) . . ?
N3 C6 C16 103.78(16) . . ?
C8 C6 C16 103.94(16) . . ?
C7 C6 C8 113.20(18) . . ?
C7 C6 C16 114.01(18) . . ?
C13 C12 H12 119.8 . . ?
C13 C12 C11 120.3(2) . . ?
C11 C12 H12 119.8 . . ?
C5 C4 H4 121.3 . . ?
C5 C4 C3 117.5(2) . . ?
C3 C4 H4 121.3 . . ?
C8 C9 C10 124.0(2) . . ?
C11 C9 C8 117.0(2) . . ?
C11 C9 C10 119.0(2) . . ?
N1 C5 N2 121.16(19) . . ?
N1 C5 C4 124.4(2) . . ?
C4 C5 N2 114.4(2) . . ?
C14 C8 C6 111.25(18) . . ?
C14 C8 C9 120.6(2) . . ?
C9 C8 C6 128.12(19) . . ?
C6 C7 H7A 109.5 . . ?
C6 C7 H7B 109.5 . . ?
C6 C7 H7C 109.5 . . ?
H7A C7 H7B 109.5 . . ?
H7A C7 H7C 109.5 . . ?
H7B C7 H7C 109.5 . . ?
O1 C24 C15 102.05(16) . . ?
O1 C24 H24 115.2 . . ?
O1 C24 C23 101.59(17) . . ?
C15 C24 H24 115.2 . . ?
C23 C24 C15 105.87(18) . . ?
C23 C24 H24 115.2 . . ?
N1 C1 H1 118.8 . . ?
N1 C1 C2 122.4(2) . . ?
C2 C1 H1 118.8 . . ?
C22 C23 C24 134.3(2) . . ?
C22 C23 C18 121.0(2) . . ?
C18 C23 C24 104.47(19) . . ?
C15 C16 C6 107.07(17) . . ?
C15 C16 H16 110.5 . . ?
C6 C16 H16 110.5 . . ?
C17 C16 C15 100.79(17) . . ?
C17 C16 C6 117.00(18) . . ?
C17 C16 H16 110.5 . . ?
C23 C22 H22 121.1 . . ?
C23 C22 C21 117.8(2) . . ?
C21 C22 H22 121.1 . . ?
C12 C11 C9 122.0(2) . . ?
C12 C11 H11 119.0 . . ?
C9 C11 H11 119.0 . . ?
C22 C21 H21 119.4 . . ?
C20 C21 C22 121.2(2) . . ?
C20 C21 H21 119.4 . . ?
C9 C10 H10A 109.5 . . ?
C9 C10 H10B 109.5 . . ?
C9 C10 H10C 109.5 . . ?
H10A C10 H10B 109.5 . . ?
H10A C10 H10C 109.5 . . ?
H10B C10 H10C 109.5 . . ?
C23 C18 C17 104.75(19) . . ?
C19 C18 C23 120.8(2) . . ?
C19 C18 C17 134.3(2) . . ?
C4 C3 H3 119.9 . . ?
C2 C3 C4 120.3(2) . . ?
C2 C3 H3 119.9 . . ?
C18 C19 H19 120.9 . . ?
C18 C19 C20 118.2(2) . . ?
C20 C19 H19 120.9 . . ?
O1 C17 C16 101.74(17) . . ?
O1 C17 C18 101.76(17) . . ?
O1 C17 H17 115.0 . . ?
C16 C17 H17 115.0 . . ?
C18 C17 C16 106.56(18) . . ?
C18 C17 H17 115.0 . . ?
C21 C20 C19 120.9(2) . . ?
C21 C20 H20 119.6 . . ?
C19 C20 H20 119.6 . . ?
C1 C2 H2 120.5 . . ?
C3 C2 C1 118.9(2) . . ?
C3 C2 H2 120.5 . . ?

loop_
_geom_bond_atom_site_label_1
_geom_bond_atom_site_label_2
_geom_bond_distance
_geom_bond_site_symmetry_2
_geom_bond_publ_flag
O1 C24 1.446(3) . ?
O1 C17 1.447(3) . ?
N3 N2 1.240(2) . ?
N3 C6 1.496(3) . ?
N2 C5 1.448(3) . ?
N1 C5 1.353(3) . ?
N1 C1 1.350(3) . ?
C13 H13 0.9500 . ?
C13 C14 1.380(3) . ?
C13 C12 1.385(3) . ?
C15 H15 1.0000 . ?
C15 C14 1.494(3) . ?
C15 C24 1.553(3) . ?
C15 C16 1.565(3) . ?
C14 C8 1.395(3) . ?
C6 C8 1.529(3) . ?
C6 C7 1.527(3) . ?
C6 C16 1.573(3) . ?
C12 H12 0.9500 . ?
C12 C11 1.388(3) . ?
C4 H4 0.9500 . ?
C4 C5 1.364(3) . ?
C4 C3 1.372(3) . ?
C9 C8 1.400(3) . ?
C9 C11 1.397(3) . ?
C9 C10 1.506(3) . ?
C7 H7A 0.9800 . ?
C7 H7B 0.9800 . ?
C7 H7C 0.9800 . ?
C24 H24 1.0000 . ?
C24 C23 1.511(3) . ?
C1 H1 0.9500 . ?
C1 C2 1.378(3) . ?
C23 C22 1.380(3) . ?
C23 C18 1.397(3) . ?
C16 H16 1.0000 . ?
C16 C17 1.548(3) . ?
C22 H22 0.9500 . ?
C22 C21 1.389(3) . ?
C11 H11 0.9500 . ?
C21 H21 0.9500 . ?
C21 C20 1.382(3) . ?
C10 H10A 0.9800 . ?
C10 H10B 0.9800 . ?
C10 H10C 0.9800 . ?
C18 C19 1.378(3) . ?
C18 C17 1.514(3) . ?
C3 H3 0.9500 . ?
C3 C2 1.370(4) . ?
C19 H19 0.9500 . ?
C19 C20 1.387(3) . ?
C17 H17 1.0000 . ?
C20 H20 0.9500 . ?
C2 H2 0.9500 . ?
